data_2242324
loop_
_publ_author_name
'Noland, Wayland E.'
'Britton, Doyle'
'Sutton, Gregory K.'
'Schneerer, Andrew K.'
'Tritch, Kenneth J.'

_publ_section_title
;
 Crystal structures of 2,4,6-triiodobenzonitrile and 2,4,6-triiodophenyl
 isocyanide
;
_journal_issue 2
_journal_name_full 'Acta Crystallographica Section E'
_journal_page_first 98
_journal_page_last 102
_journal_paper_doi 10.1107/S2056989017018217
_journal_volume 74
_journal_year 2018
_chemical_formula_iupac 'C7 H2 I3 N'
_chemical_formula_moiety 'C7 H2 I3 N'
_chemical_formula_sum 'C7 H2 I3 N'
_chemical_formula_weight 480.80
_chemical_melting_point 467
_chemical_name_common I3NC
_chemical_name_systematic '2,4,6-Triiodophenyl isocyanide'
_space_group_crystal_system orthorhombic
_space_group_IT_number 74
_space_group_name_Hall '-I 2b 2'
_space_group_name_H-M_alt 'I m m a'
_symmetry_space_group_name_Hall '-I 2b 2'
_symmetry_space_group_name_H-M 'I m m a'
_atom_sites_solution_hydrogens geom
_audit_creation_method SHELXL-2014/6
_cell_angle_alpha 90
_cell_angle_beta 90
_cell_angle_gamma 90
_cell_formula_units_Z 4
_cell_length_a 7.0552(3)
_cell_length_b 10.4947(5)
_cell_length_c 13.1557(5)
_cell_measurement_reflns_used 2833
_cell_measurement_temperature 100(2)
_cell_measurement_theta_max 36.31
_cell_measurement_theta_min 2.48
_cell_volume 974.08(7)
_computing_cell_refinement
;
SAINT (Bruker, 2012)
;
_computing_data_collection
;
APEX3 (Bruker, 2012)
;
_computing_data_reduction
;
SAINT (Bruker, 2012)
;
_computing_molecular_graphics
;
Mercury (Macrae <i>et al.</i>, 2008)
;
_computing_publication_material
;
publCIF (Westrip, 2010)
;
_computing_structure_refinement
;
SHELXL2014 (Sheldrick, 2015b)
;
_computing_structure_solution
;
SHELXT2014 (Sheldrick, 2015a)
;
_diffrn_ambient_temperature 100(2)
_diffrn_measured_fraction_theta_full 0.998
_diffrn_measured_fraction_theta_max 0.998
_diffrn_measurement_device_type 'Bruker VENTURE PHOTON-II'
_diffrn_measurement_method '\f and \w scans'
_diffrn_radiation_type MoK\a
_diffrn_radiation_wavelength 0.71073
_diffrn_reflns_av_R_equivalents 0.0257
_diffrn_reflns_limit_h_max 11
_diffrn_reflns_limit_h_min -11
_diffrn_reflns_limit_k_max 12
_diffrn_reflns_limit_k_min -17
_diffrn_reflns_limit_l_max 21
_diffrn_reflns_limit_l_min -21
_diffrn_reflns_number 13040
_diffrn_reflns_theta_full 25.242
_diffrn_reflns_theta_max 36.335
_diffrn_reflns_theta_min 2.483
_exptl_absorpt_coefficient_mu 9.564
_exptl_absorpt_correction_T_max 0.3438
_exptl_absorpt_correction_T_min 0.2508
_exptl_absorpt_correction_type multi-scan
_exptl_absorpt_process_details
;
(SADABS; Sheldrick, 1996)
;
_exptl_crystal_colour colourless
_exptl_crystal_density_diffrn 3.279
_exptl_crystal_description Block
_exptl_crystal_F_000 840
_exptl_crystal_size_max 0.145
_exptl_crystal_size_mid 0.086
_exptl_crystal_size_min 0.066
_refine_diff_density_max 0.720
_refine_diff_density_min -0.480
_refine_ls_extinction_coef 0.00312(10)
_refine_ls_extinction_expression Fc^*^=kFc[1+0.001xFc^2^\l^3^/sin(2\q)]^-1/4^
_refine_ls_extinction_method
;
SHELXL2014 (Sheldrick, 2015b)
;
_refine_ls_goodness_of_fit_ref 1.143
_refine_ls_hydrogen_treatment constr
_refine_ls_matrix_type full
_refine_ls_number_parameters 40
_refine_ls_number_reflns 1314
_refine_ls_number_restraints 0
_refine_ls_restrained_S_all 1.143
_refine_ls_R_factor_all 0.0119
_refine_ls_R_factor_gt 0.0110
_refine_ls_shift/su_max 0.001
_refine_ls_shift/su_mean 0.000
_refine_ls_structure_factor_coef Fsqd
_refine_ls_weighting_details 'w=1/[\s^2^(Fo^2^)+(0.0044P)^2^+1.2499P] where P=(Fo^2^+2Fc^2^)/3'
_refine_ls_weighting_scheme calc
_refine_ls_wR_factor_gt 0.0239
_refine_ls_wR_factor_ref 0.0243
_reflns_number_gt 1267
_reflns_number_total 1314
_reflns_threshold_expression 'I > 2\s(I)'
_cod_data_source_file lh5864sup1.cif
_cod_data_source_block I3NC
_cod_database_code 2242324
_shelx_space_group_comment
;
The symmetry employed for this shelxl refinement is uniquely defined
by the following loop, which should always be used as a source of
symmetry information in preference to the above space-group names.
They are only intended as comments.
;
_shelx_estimated_absorpt_t_min 0.338
_shelx_estimated_absorpt_t_max 0.571
_shelxl_version_number 2014/6

loop_
_space_group_symop_operation_xyz
'x, y, z'
'-x, -y+1/2, z'
'-x, y+1/2, -z'
'x, -y, -z'
'x+1/2, y+1/2, z+1/2'
'-x+1/2, -y+1, z+1/2'
'-x+1/2, y+1, -z+1/2'
'x+1/2, -y+1/2, -z+1/2'
'-x, -y, -z'
'x, y-1/2, -z'
'x, -y-1/2, z'
'-x, y, z'
'-x+1/2, -y+1/2, -z+1/2'
'x+1/2, y, -z+1/2'
'x+1/2, -y, z+1/2'
'-x+1/2, y+1/2, z+1/2'

loop_
_atom_site_type_symbol
_atom_site_label
_atom_site_fract_x
_atom_site_fract_y
_atom_site_fract_z
_atom_site_U_iso_or_equiv
_atom_site_adp_type
_atom_site_calc_flag
_atom_site_occupancy
I I12 0.5000 0.46223(2) 0.83472(2) 0.01190(3) Uani d 1
I I14 0.5000 0.7500 0.43715(2) 0.01245(4) Uani d 1
N N17 0.5000 0.7500 0.91223(14) 0.0120(3) Uani d 1
C C11 0.5000 0.7500 0.80681(15) 0.0098(3) Uani d 1
C C12 0.5000 0.63389(13) 0.75389(11) 0.0102(2) Uani d 1
C C13 0.5000 0.63411(14) 0.64790(11) 0.0112(2) Uani d 1
H H13 0.5000 0.5561 0.6113 0.013 Uiso calc 1
C C14 0.5000 0.7500 0.59640(15) 0.0108(3) Uani d 1
C C17 0.5000 0.7500 1.00074(17) 0.0150(4) Uani d 1

loop_
_atom_site_aniso_label
_atom_site_aniso_U_11
_atom_site_aniso_U_22
_atom_site_aniso_U_33
_atom_site_aniso_U_12
_atom_site_aniso_U_13
_atom_site_aniso_U_23
I12 0.01610(5) 0.00910(4) 0.01051(4) 0.000 0.000 0.00184(3)
I14 0.01561(6) 0.01413(6) 0.00761(5) 0.000 0.000 0.000
N17 0.0134(7) 0.0125(7) 0.0102(7) 0.000 0.000 0.000
C11 0.0106(8) 0.0106(7) 0.0081(7) 0.000 0.000 0.000
C12 0.0121(5) 0.0086(5) 0.0098(5) 0.000 0.000 0.0012(4)
C13 0.0138(6) 0.0096(5) 0.0101(5) 0.000 0.000 0.0000(4)
C14 0.0124(8) 0.0116(8) 0.0086(7) 0.000 0.000 0.000
C17 0.0174(9) 0.0148(9) 0.0127(8) 0.000 0.000 0.000

loop_
_atom_type_symbol
_atom_type_description
_atom_type_scat_dispersion_real
_atom_type_scat_dispersion_imag
_atom_type_scat_source
C C 0.0033 0.0016 'International Tables Vol C Tables 4.2.6.8 and 6.1.1.4'
H H 0.0000 0.0000 'International Tables Vol C Tables 4.2.6.8 and 6.1.1.4'
I I -0.4742 1.8119 'International Tables Vol C Tables 4.2.6.8 and 6.1.1.4'
N N 0.0061 0.0033 'International Tables Vol C Tables 4.2.6.8 and 6.1.1.4'

loop_
_geom_angle_atom_site_label_1
_geom_angle_atom_site_label_2
_geom_angle_atom_site_label_3
_geom_angle_site_symmetry_1
_geom_angle_site_symmetry_3
_geom_angle
C17 N17 C11 . . 180.0
N17 C11 C12 . 2_665 119.75(9)
N17 C11 C12 . . 119.74(9)
C12 C11 C12 2_665 . 120.51(18)
C13 C12 C11 . . 119.65(13)
C13 C12 I12 . . 120.65(10)
C11 C12 I12 . . 119.70(11)
C14 C13 C12 . . 119.21(14)
C14 C13 H13 . . 120.4
C12 C13 H13 . . 120.4
C13 C14 C13 2_665 . 121.76(18)
C13 C14 I14 2_665 . 119.12(9)
C13 C14 I14 . . 119.12(9)

loop_
_geom_bond_atom_site_label_1
_geom_bond_atom_site_label_2
_geom_bond_site_symmetry_2
_geom_bond_distance
I12 C12 . 2.0920(14)
I14 C14 . 2.095(2)
N17 C17 . 1.164(3)
N17 C11 . 1.387(3)
C11 C12 2_665 1.4035(17)
C11 C12 . 1.4035(17)
C12 C13 . 1.394(2)
C13 C14 . 1.3922(17)
C13 H13 . 0.9500
C14 C13 2_665 1.3922(17)

loop_
_geom_torsion_atom_site_label_1
_geom_torsion_atom_site_label_2
_geom_torsion_atom_site_label_3
_geom_torsion_atom_site_label_4
_geom_torsion_site_symmetry_1
_geom_torsion_site_symmetry_4
_geom_torsion
N17 C11 C12 C13 . . 180.0000(10)
C12 C11 C12 C13 2_665 . 0.0000(10)
N17 C11 C12 I12 . . 0.0000(10)
C12 C11 C12 I12 2_665 . 180.000000
C11 C12 C13 C14 . . 0.0000(10)
I12 C12 C13 C14 . . 180.000000
C12 C13 C14 C13 . 2_665 0.000000
C12 C13 C14 I14 . . 180.000000

_cod_database_fobs_code 2242324
